data_2225242
loop_
_publ_author_name
'Szlachcic, Pawe\/l'
'Stadnicka, Katarzyna'

_publ_section_title
;
 6-Fluoro-1,3,4-triphenyl-1<i>H</i>-pyrazolo[3,4-<i>b</i>]quinoline
 benzene hemisolvate
;
_journal_coeditor_code GK2254
_journal_issue 3
_journal_name_full 'Acta Crystallographica Section E'
_journal_page_first o575
_journal_paper_doi 10.1107/S1600536810004496
_journal_volume 66
_journal_year 2010
_chemical_formula_iupac 'C28 H18 F N3, 0.5C6 H6'
_chemical_formula_moiety 'C28 H18 F N3, 0.5C6 H6'
_chemical_formula_sum 'C31 H21 F N3'
_chemical_formula_weight 454.51
_chemical_melting_point_gt 466.5
_chemical_melting_point_lt 468.5
_chemical_name_systematic
;
6-Fluoro-1,3,4-triphenyl-1<i>H</i>-pyrazolo[3,4-<i>b</i>]quinoline benzene
hemisolvate
;
_space_group_IT_number 14
_symmetry_cell_setting monoclinic
_symmetry_space_group_name_Hall '-P 2ybc'
_symmetry_space_group_name_H-M 'P 1 21/c 1'
_atom_sites_solution_hydrogens geom
_atom_sites_solution_primary direct
_atom_sites_solution_secondary difmap
_cell_angle_alpha 90.00
_cell_angle_beta 118.559(2)
_cell_angle_gamma 90.00
_cell_formula_units_Z 4
_cell_length_a 13.2941(4)
_cell_length_b 9.7419(3)
_cell_length_c 20.7608(5)
_cell_measurement_pressure 98.6
_cell_measurement_reflns_used 5207
_cell_measurement_temperature 293(2)
_cell_measurement_theta_max 27.485
_cell_measurement_theta_min 0.998
_cell_volume 2361.58(12)
_computing_cell_refinement 'HKL SCALEPACK (Otwinowski & Minor, 1997)'
_computing_data_collection 'COLLECT (Nonius, 1998)'
_computing_data_reduction 'HKL DENZO and SCALEPACK (Otwinowski & Minor, 1997)'
_computing_molecular_graphics 'ORTEP-3 (Farrugia, 1997)'
_computing_publication_material 'SHELXL97 (Sheldrick, 2008)'
_computing_structure_refinement 'SHELXL97 (Sheldrick, 2008)'
_computing_structure_solution 'SIR92 (Altomare <i>et al.</i>,  1994)'
_diffrn_ambient_temperature 293(2)
_diffrn_detector_area_resol_mean 9
_diffrn_measured_fraction_theta_full 0.997
_diffrn_measured_fraction_theta_max 0.997
_diffrn_measurement_device_type 'Nonius KappaCCD'
_diffrn_measurement_method '\w scans at \c = 55 \%'
_diffrn_radiation_monochromator 'horizontally mounted graphite crystal'
_diffrn_radiation_source 'fine-focus sealed tube'
_diffrn_radiation_type MoK\a
_diffrn_radiation_wavelength 0.71073
_diffrn_reflns_av_R_equivalents 0.0505
_diffrn_reflns_av_sigmaI/netI 0.0675
_diffrn_reflns_limit_h_max 16
_diffrn_reflns_limit_h_min -16
_diffrn_reflns_limit_k_max 12
_diffrn_reflns_limit_k_min -10
_diffrn_reflns_limit_l_max 26
_diffrn_reflns_limit_l_min -26
_diffrn_reflns_number 8615
_diffrn_reflns_reduction_process 'HKL DENZO and Scalepack (Otwinowski & Minor, 1997)'
_diffrn_reflns_theta_full 27.49
_diffrn_reflns_theta_max 27.00
_diffrn_reflns_theta_min 3.12
_exptl_absorpt_coefficient_mu 0.081
_exptl_absorpt_correction_T_max 0.9976
_exptl_absorpt_correction_T_min 0.9682
_exptl_absorpt_correction_type multi-scan
_exptl_absorpt_process_details '(HKL DENZO and SCALEPACK; Otwinowski & Minor, 1997)'
_exptl_crystal_colour yellow
_exptl_crystal_density_diffrn 1.278
_exptl_crystal_density_method 'not measured'
_exptl_crystal_description plate
_exptl_crystal_F_000 948
_exptl_crystal_size_max 0.40
_exptl_crystal_size_mid 0.25
_exptl_crystal_size_min 0.03
_refine_diff_density_max 0.176
_refine_diff_density_min -0.193
_refine_ls_extinction_coef 0.0045(8)
_refine_ls_extinction_method SHELXL
_refine_ls_goodness_of_fit_all 1.060
_refine_ls_goodness_of_fit_ref 1.060
_refine_ls_hydrogen_treatment constr
_refine_ls_matrix_type full
_refine_ls_number_constraints 0
_refine_ls_number_parameters 317
_refine_ls_number_reflns 5135
_refine_ls_number_restraints 3
_refine_ls_restrained_S_all 1.060
_refine_ls_restrained_S_obs 1.060
_refine_ls_R_factor_all 0.1257
_refine_ls_R_factor_gt 0.0641
_refine_ls_shift/su_max 0.000
_refine_ls_shift/su_mean 0.000
_refine_ls_structure_factor_coef Fsqd
_refine_ls_weighting_details 'w=1/[\s^2^(Fo^2^)+(0.0426P)^2^+0.7420P] where P=(Fo^2^+2Fc^2^)/3'
_refine_ls_weighting_scheme calc
_refine_ls_wR_factor_all 0.1366
_refine_ls_wR_factor_ref 0.1366
_reflns_number_gt 2974
_reflns_number_total 5135
_reflns_threshold_expression >2sigma(I)
_cod_data_source_file gk2254.cif
_cod_data_source_block I
_cod_depositor_comments
;
The following automatic conversions were performed:
'_symmetry_cell_setting' value 'Monoclinic' changed to 'monoclinic'
according to '/home/saulius/struct/CIF-dictionaries/cif_core.dic'
dictionary named 'cif_core.dic' version 2.4.1 from 2010-06-29.

Automatic conversion script
Id: cif_fix_enum 1527 2010-12-29 10:47:43Z saulius 

The following automatic conversions were performed:

'_symmetry_cell_setting' value 'Monoclinic' changed to 'monoclinic'
according to /home/saulius/struct/CIF-dictionaries/cif_core.dic
dictionary named 'cif_core.dic' version 2.4.1 from 2010-06-29.

Automatic conversion script
Id: cif_fix_values 1715 2011-07-08 13:25:40Z adriana 
;
_cod_original_sg_symbol_H-M 'P 21/c'
_cod_database_code 2225242
_cod_database_fobs_code 2225242

loop_
_symmetry_equiv_pos_as_xyz
'x, y, z'
'-x, y+1/2, -z+1/2'
'-x, -y, -z'
'x, -y-1/2, z-1/2'

loop_
_atom_site_type_symbol
_atom_site_label
_atom_site_fract_x
_atom_site_fract_y
_atom_site_fract_z
_atom_site_U_iso_or_equiv
_atom_site_adp_type
_atom_site_calc_flag
_atom_site_refinement_flags
_atom_site_occupancy
_atom_site_disorder_assembly
_atom_site_disorder_group
N N1 0.36548(14) 0.2474(2) 0.40940(9) 0.0447(5) Uani d . 1 . .
N N2 0.34691(15) 0.3176(2) 0.46036(9) 0.0468(5) Uani d . 1 . .
C C3 0.44144(18) 0.3100(2) 0.52398(11) 0.0404(5) Uani d . 1 . .
C C3A 0.52804(17) 0.2324(2) 0.51683(10) 0.0383(5) Uani d . 1 . .
C C4 0.64187(17) 0.1959(2) 0.56111(11) 0.0378(5) Uani d . 1 . .
C C4A 0.69378(17) 0.1174(2) 0.52705(11) 0.0410(5) Uani d . 1 . .
C C5 0.81112(19) 0.0783(3) 0.56551(12) 0.0505(6) Uani d . 1 . .
H H5 0.8560 0.1013 0.6146 0.061 Uiso calc R 1 . .
C C6 0.85632(19) 0.0074(3) 0.52978(13) 0.0580(7) Uani d . 1 . .
C C7 0.7950(2) -0.0309(3) 0.45635(13) 0.0615(7) Uani d . 1 . .
H H7 0.8301 -0.0797 0.4340 0.074 Uiso calc R 1 . .
C C8 0.6834(2) 0.0046(3) 0.41845(12) 0.0545(6) Uani d . 1 . .
H H8 0.6412 -0.0215 0.3696 0.065 Uiso calc R 1 . .
C C8A 0.62881(18) 0.0809(2) 0.45139(11) 0.0427(5) Uani d . 1 . .
N N9 0.51761(14) 0.1184(2) 0.40778(9) 0.0446(5) Uani d . 1 . .
C C9A 0.47403(17) 0.1924(2) 0.44168(11) 0.0395(5) Uani d . 1 . .
C C11 0.27483(18) 0.2366(2) 0.33624(11) 0.0419(5) Uani d . 1 . .
C C12 0.2993(2) 0.2270(2) 0.27896(12) 0.0511(6) Uani d . 1 . .
H H12 0.3748 0.2300 0.2878 0.061 Uiso calc R 1 . .
C C13 0.2108(2) 0.2130(3) 0.20837(12) 0.0634(7) Uani d . 1 . .
H H13 0.2272 0.2043 0.1697 0.076 Uiso calc R 1 . .
C C14 0.0998(2) 0.2118(3) 0.19449(15) 0.0734(8) Uani d . 1 . .
H H14 0.0406 0.2027 0.1467 0.088 Uiso calc R 1 . .
C C15 0.0762(2) 0.2241(3) 0.25178(15) 0.0757(9) Uani d . 1 . .
H H15 0.0004 0.2250 0.2424 0.091 Uiso calc R 1 . .
C C16 0.16303(19) 0.2353(3) 0.32298(13) 0.0592(7) Uani d . 1 . .
H H16 0.1463 0.2418 0.3616 0.071 Uiso calc R 1 . .
C C31 0.44317(17) 0.3780(2) 0.58814(11) 0.0401(5) Uani d . 1 . .
C C32 0.39465(19) 0.5068(3) 0.58066(12) 0.0503(6) Uani d . 1 . .
H H32 0.3634 0.5516 0.5357 0.060 Uiso calc R 1 . .
C C33 0.3925(2) 0.5690(3) 0.63981(14) 0.0606(7) Uani d . 1 . .
H H33 0.3587 0.6548 0.6343 0.073 Uiso calc R 1 . .
C C34 0.4402(2) 0.5045(3) 0.70678(13) 0.0613(7) Uani d . 1 . .
H H34 0.4390 0.5469 0.7466 0.074 Uiso calc R 1 . .
C C35 0.4892(2) 0.3785(3) 0.71493(12) 0.0566(7) Uani d . 1 . .
H H35 0.5221 0.3356 0.7605 0.068 Uiso calc R 1 . .
C C36 0.49028(19) 0.3141(3) 0.65598(12) 0.0493(6) Uani d . 1 . .
H H36 0.5228 0.2274 0.6619 0.059 Uiso calc R 1 . .
C C41 0.70800(17) 0.2372(2) 0.63992(11) 0.0387(5) Uani d . 1 . .
C C42 0.73378(19) 0.3734(2) 0.65922(12) 0.0487(6) Uani d . 1 . .
H H42 0.7129 0.4401 0.6230 0.058 Uiso calc R 1 . .
C C43 0.7907(2) 0.4104(3) 0.73242(13) 0.0608(7) Uani d . 1 . .
H H43 0.8088 0.5020 0.7454 0.073 Uiso calc R 1 . .
C C44 0.8207(2) 0.3122(3) 0.78626(13) 0.0611(7) Uani d . 1 . .
H H44 0.8572 0.3379 0.8354 0.073 Uiso calc R 1 . .
C C45 0.7969(2) 0.1768(3) 0.76749(12) 0.0582(7) Uani d . 1 . .
H H45 0.8181 0.1104 0.8039 0.070 Uiso calc R 1 . .
C C46 0.74159(19) 0.1389(2) 0.69457(11) 0.0499(6) Uani d . 1 . .
H H46 0.7267 0.0466 0.6820 0.060 Uiso calc R 1 . .
F F60 0.96931(12) -0.0276(2) 0.56686(9) 0.0955(6) Uani d . 1 . .
C C101 1.0871(4) -0.0806(9) 1.0023(3) 0.1389(18) Uani d D 1 . .
H H101 1.1454 -0.1349 1.0034 0.167 Uiso calc R 1 . .
C C102 1.0815(5) 0.0560(10) 0.9865(3) 0.1379(19) Uani d D 1 . .
H H102 1.1373 0.0954 0.9775 0.165 Uiso calc R 1 . .
C C103 0.9946(7) 0.1359(5) 0.9837(2) 0.1363(19) Uani d D 1 . .
H H103 0.9914 0.2286 0.9721 0.164 Uiso calc R 1 . .

loop_
_atom_site_aniso_label
_atom_site_aniso_U_11
_atom_site_aniso_U_22
_atom_site_aniso_U_33
_atom_site_aniso_U_12
_atom_site_aniso_U_13
_atom_site_aniso_U_23
N1 0.0421(10) 0.0571(13) 0.0335(10) 0.0085(10) 0.0169(9) -0.0020(9)
N2 0.0485(11) 0.0540(13) 0.0401(11) 0.0080(10) 0.0229(9) 0.0002(9)
C3 0.0440(12) 0.0432(14) 0.0358(12) 0.0044(11) 0.0206(11) 0.0056(10)
C3A 0.0453(13) 0.0368(13) 0.0351(12) 0.0007(11) 0.0211(10) 0.0013(9)
C4 0.0414(12) 0.0349(12) 0.0353(11) 0.0003(11) 0.0168(10) 0.0037(9)
C4A 0.0416(12) 0.0418(13) 0.0380(12) 0.0011(11) 0.0177(10) 0.0010(10)
C5 0.0463(13) 0.0584(16) 0.0404(13) 0.0085(13) 0.0156(11) 0.0008(11)
C6 0.0400(13) 0.0725(19) 0.0547(15) 0.0177(14) 0.0172(12) 0.0041(14)
C7 0.0570(16) 0.075(2) 0.0553(16) 0.0186(14) 0.0290(13) -0.0066(14)
C8 0.0532(14) 0.0639(17) 0.0440(13) 0.0084(14) 0.0212(12) -0.0091(12)
C8A 0.0431(13) 0.0456(14) 0.0401(12) 0.0012(11) 0.0206(11) -0.0003(10)
N9 0.0413(11) 0.0514(12) 0.0384(10) 0.0032(10) 0.0169(9) -0.0041(9)
C9A 0.0402(12) 0.0412(13) 0.0377(12) 0.0035(11) 0.0191(10) 0.0020(10)
C11 0.0436(12) 0.0401(13) 0.0361(12) 0.0040(11) 0.0142(10) 0.0022(10)
C12 0.0479(13) 0.0594(17) 0.0409(13) 0.0093(12) 0.0172(11) 0.0006(11)
C13 0.0744(18) 0.0673(19) 0.0382(14) 0.0158(15) 0.0187(13) -0.0009(12)
C14 0.0589(17) 0.082(2) 0.0484(16) 0.0022(16) 0.0005(14) -0.0086(14)
C15 0.0429(14) 0.102(3) 0.0670(19) -0.0061(15) 0.0139(14) -0.0044(17)
C16 0.0460(14) 0.077(2) 0.0506(15) -0.0011(14) 0.0199(12) 0.0026(13)
C31 0.0411(12) 0.0450(14) 0.0372(12) -0.0015(11) 0.0210(10) -0.0006(10)
C32 0.0610(15) 0.0487(15) 0.0438(13) 0.0026(13) 0.0270(12) 0.0016(12)
C33 0.0756(17) 0.0479(16) 0.0621(17) 0.0063(14) 0.0361(14) -0.0061(13)
C34 0.0718(17) 0.0712(19) 0.0493(15) -0.0060(16) 0.0357(13) -0.0152(14)
C35 0.0596(15) 0.075(2) 0.0414(13) 0.0014(15) 0.0291(12) 0.0023(13)
C36 0.0556(14) 0.0539(16) 0.0455(13) 0.0076(13) 0.0300(11) 0.0070(12)
C41 0.0404(12) 0.0406(13) 0.0345(11) 0.0021(11) 0.0174(10) 0.0011(10)
C42 0.0553(14) 0.0399(14) 0.0430(13) 0.0013(12) 0.0172(11) 0.0041(11)
C43 0.0685(17) 0.0440(15) 0.0550(16) -0.0071(14) 0.0175(14) -0.0106(13)
C44 0.0661(16) 0.0680(19) 0.0369(13) -0.0017(16) 0.0145(12) -0.0089(13)
C45 0.0728(16) 0.0550(17) 0.0384(13) 0.0037(15) 0.0199(12) 0.0079(12)
C46 0.0648(15) 0.0410(14) 0.0382(13) -0.0020(12) 0.0201(12) 0.0007(11)
F60 0.0584(9) 0.1362(17) 0.0781(11) 0.0356(10) 0.0216(8) -0.0059(10)
C101 0.082(3) 0.150(5) 0.139(4) -0.012(4) 0.016(3) -0.051(4)
C102 0.114(5) 0.185(7) 0.110(3) -0.045(4) 0.050(3) -0.003(4)
C103 0.122(3) 0.097(3) 0.106(3) -0.032(4) -0.013(3) 0.022(3)

loop_
_atom_type_symbol
_atom_type_description
_atom_type_scat_dispersion_real
_atom_type_scat_dispersion_imag
_atom_type_scat_source
C C 0.0033 0.0016 'International Tables Vol C Tables 4.2.6.8 and 6.1.1.4'
H H 0.0000 0.0000 'International Tables Vol C Tables 4.2.6.8 and 6.1.1.4'
N N 0.0061 0.0033 'International Tables Vol C Tables 4.2.6.8 and 6.1.1.4'
F F 0.0171 0.0103 'International Tables Vol C Tables 4.2.6.8 and 6.1.1.4'

loop_
_geom_angle_atom_site_label_1
_geom_angle_atom_site_label_2
_geom_angle_atom_site_label_3
_geom_angle_site_symmetry_1
_geom_angle_site_symmetry_3
_geom_angle
_geom_angle_publ_flag
C9A N1 N2 . . 110.52(16) ?
C9A N1 C11 . . 130.36(17) ?
N2 N1 C11 . . 119.06(17) ?
C3 N2 N1 . . 107.82(16) ?
N2 C3 C3A . . 110.56(17) ?
N2 C3 C31 . . 118.28(18) ?
C3A C3 C31 . . 131.16(19) ?
C4 C3A C9A . . 118.28(18) ?
C4 C3A C3 . . 137.38(19) ?
C9A C3A C3 . . 104.28(17) ?
C3A C4 C4A . . 116.22(18) ?
C3A C4 C41 . . 122.66(18) ?
C4A C4 C41 . . 121.12(18) ?
C4 C4A C5 . . 121.79(19) ?
C4 C4A C8A . . 119.85(18) ?
C5 C4A C8A . . 118.31(19) ?
C6 C5 C4A . . 119.1(2) ?
C6 C5 H5 . . 120.4 ?
C4A C5 H5 . . 120.4 ?
C5 C6 F60 . . 118.6(2) ?
C5 C6 C7 . . 124.0(2) ?
F60 C6 C7 . . 117.5(2) ?
C8 C7 C6 . . 118.3(2) ?
C8 C7 H7 . . 120.9 ?
C6 C7 H7 . . 120.9 ?
C7 C8 C8A . . 121.7(2) ?
C7 C8 H8 . . 119.2 ?
C8A C8 H8 . . 119.2 ?
N9 C8A C8 . . 117.47(19) ?
N9 C8A C4A . . 123.85(19) ?
C8 C8A C4A . . 118.66(19) ?
C9A N9 C8A . . 113.91(17) ?
N9 C9A N1 . . 125.35(18) ?
N9 C9A C3A . . 127.85(19) ?
N1 C9A C3A . . 106.80(17) ?
C16 C11 C12 . . 120.3(2) ?
C16 C11 N1 . . 119.84(19) ?
C12 C11 N1 . . 119.84(19) ?
C11 C12 C13 . . 119.4(2) ?
C11 C12 H12 . . 120.3 ?
C13 C12 H12 . . 120.3 ?
C14 C13 C12 . . 120.9(2) ?
C14 C13 H13 . . 119.6 ?
C12 C13 H13 . . 119.6 ?
C13 C14 C15 . . 119.3(2) ?
C13 C14 H14 . . 120.4 ?
C15 C14 H14 . . 120.4 ?
C14 C15 C16 . . 121.0(2) ?
C14 C15 H15 . . 119.5 ?
C16 C15 H15 . . 119.5 ?
C11 C16 C15 . . 119.1(2) ?
C11 C16 H16 . . 120.5 ?
C15 C16 H16 . . 120.5 ?
C32 C31 C36 . . 118.7(2) ?
C32 C31 C3 . . 119.97(19) ?
C36 C31 C3 . . 121.3(2) ?
C33 C32 C31 . . 120.2(2) ?
C33 C32 H32 . . 119.9 ?
C31 C32 H32 . . 119.9 ?
C34 C33 C32 . . 120.3(2) ?
C34 C33 H33 . . 119.9 ?
C32 C33 H33 . . 119.9 ?
C35 C34 C33 . . 120.0(2) ?
C35 C34 H34 . . 120.0 ?
C33 C34 H34 . . 120.0 ?
C34 C35 C36 . . 120.4(2) ?
C34 C35 H35 . . 119.8 ?
C36 C35 H35 . . 119.8 ?
C35 C36 C31 . . 120.3(2) ?
C35 C36 H36 . . 119.8 ?
C31 C36 H36 . . 119.8 ?
C42 C41 C46 . . 119.2(2) ?
C42 C41 C4 . . 120.70(19) ?
C46 C41 C4 . . 120.0(2) ?
C41 C42 C43 . . 119.9(2) ?
C41 C42 H42 . . 120.0 ?
C43 C42 H42 . . 120.0 ?
C44 C43 C42 . . 120.3(2) ?
C44 C43 H43 . . 119.9 ?
C42 C43 H43 . . 119.9 ?
C45 C44 C43 . . 120.0(2) ?
C45 C44 H44 . . 120.0 ?
C43 C44 H44 . . 120.0 ?
C44 C45 C46 . . 120.0(2) ?
C44 C45 H45 . . 120.0 ?
C46 C45 H45 . . 120.0 ?
C45 C46 C41 . . 120.5(2) ?
C45 C46 H46 . . 119.8 ?
C41 C46 H46 . . 119.8 ?
C103 C101 C102 3_757 . 118.7(4) ?
C103 C101 H101 3_757 . 120.7 ?
C102 C101 H101 . . 120.7 ?
C101 C102 C103 . . 120.8(4) ?
C101 C102 H102 . . 119.6 ?
C103 C102 H102 . . 119.6 ?
C101 C103 C102 3_757 . 120.5(4) ?
C101 C103 H103 3_757 . 119.7 ?
C102 C103 H103 . . 119.7 ?

loop_
_geom_bond_atom_site_label_1
_geom_bond_atom_site_label_2
_geom_bond_site_symmetry_2
_geom_bond_distance
_geom_bond_publ_flag
N1 C9A . 1.376(3) ?
N1 N2 . 1.378(2) ?
N1 C11 . 1.421(3) ?
N2 C3 . 1.320(3) ?
C3 C3A . 1.443(3) ?
C3 C31 . 1.478(3) ?
C3A C4 . 1.390(3) ?
C3A C9A . 1.425(3) ?
C4 C4A . 1.424(3) ?
C4 C41 . 1.495(3) ?
C4A C5 . 1.423(3) ?
C4A C8A . 1.429(3) ?
C5 C6 . 1.347(3) ?
C5 H5 . 0.9300 ?
C6 F60 . 1.364(3) ?
C6 C7 . 1.393(3) ?
C7 C8 . 1.351(3) ?
C7 H7 . 0.9300 ?
C8 C8A . 1.421(3) ?
C8 H8 . 0.9300 ?
C8A N9 . 1.363(3) ?
N9 C9A . 1.319(3) ?
C11 C16 . 1.376(3) ?
C11 C12 . 1.378(3) ?
C12 C13 . 1.379(3) ?
C12 H12 . 0.9300 ?
C13 C14 . 1.362(4) ?
C13 H13 . 0.9300 ?
C14 C15 . 1.373(4) ?
C14 H14 . 0.9300 ?
C15 C16 . 1.377(3) ?
C15 H15 . 0.9300 ?
C16 H16 . 0.9300 ?
C31 C32 . 1.385(3) ?
C31 C36 . 1.386(3) ?
C32 C33 . 1.381(3) ?
C32 H32 . 0.9300 ?
C33 C34 . 1.374(3) ?
C33 H33 . 0.9300 ?
C34 C35 . 1.361(4) ?
C34 H34 . 0.9300 ?
C35 C36 . 1.382(3) ?
C35 H35 . 0.9300 ?
C36 H36 . 0.9300 ?
C41 C42 . 1.381(3) ?
C41 C46 . 1.386(3) ?
C42 C43 . 1.383(3) ?
C42 H42 . 0.9300 ?
C43 C44 . 1.377(3) ?
C43 H43 . 0.9300 ?
C44 C45 . 1.369(3) ?
C44 H44 . 0.9300 ?
C45 C46 . 1.380(3) ?
C45 H45 . 0.9300 ?
C46 H46 . 0.9300 ?
C101 C103 3_757 1.362(11) ?
C101 C102 . 1.364(13) ?
C101 H101 . 0.9300 ?
C102 C103 . 1.371(12) ?
C102 H102 . 0.9300 ?
C103 C101 3_757 1.362(11) ?
C103 H103 . 0.9300 ?

loop_
_geom_hbond_atom_site_label_D
_geom_hbond_atom_site_label_H
_geom_hbond_atom_site_label_A
_geom_hbond_site_symmetry_A
_geom_hbond_distance_DH
_geom_hbond_distance_HA
_geom_hbond_distance_DA
_geom_hbond_angle_DHA
_geom_hbond_publ_flag
C16 H16 N2 . 0.93 2.58 2.844(3) 97 ?
C12 H12 N9 . 0.93 2.54 3.045(3) 114 ?
C44 H44 F60 2_756 0.93 2.58 3.374(3) 143 ?

loop_
_geom_torsion_atom_site_label_1
_geom_torsion_atom_site_label_2
_geom_torsion_atom_site_label_3
_geom_torsion_atom_site_label_4
_geom_torsion_site_symmetry_1
_geom_torsion_site_symmetry_2
_geom_torsion_site_symmetry_3
_geom_torsion_site_symmetry_4
_geom_torsion
_geom_torsion_publ_flag
C9A N1 N2 C3 . . . . 0.8(2) ?
C11 N1 N2 C3 . . . . 178.12(19) ?
N1 N2 C3 C3A . . . . 0.1(2) ?
N1 N2 C3 C31 . . . . 180.00(18) ?
N2 C3 C3A C4 . . . . 176.2(2) ?
C31 C3 C3A C4 . . . . -3.7(4) ?
N2 C3 C3A C9A . . . . -0.8(2) ?
C31 C3 C3A C9A . . . . 179.3(2) ?
C9A C3A C4 C4A . . . . -1.6(3) ?
C3 C3A C4 C4A . . . . -178.4(2) ?
C9A C3A C4 C41 . . . . 177.59(19) ?
C3 C3A C4 C41 . . . . 0.8(4) ?
C3A C4 C4A C5 . . . . 177.4(2) ?
C41 C4 C4A C5 . . . . -1.8(3) ?
C3A C4 C4A C8A . . . . 0.0(3) ?
C41 C4 C4A C8A . . . . -179.23(19) ?
C4 C4A C5 C6 . . . . -178.1(2) ?
C8A C4A C5 C6 . . . . -0.7(3) ?
C4A C5 C6 F60 . . . . 179.0(2) ?
C4A C5 C6 C7 . . . . 0.1(4) ?
C5 C6 C7 C8 . . . . -0.2(4) ?
F60 C6 C7 C8 . . . . -179.1(2) ?
C6 C7 C8 C8A . . . . 1.0(4) ?
C7 C8 C8A N9 . . . . 176.5(2) ?
C7 C8 C8A C4A . . . . -1.6(4) ?
C4 C4A C8A N9 . . . . 0.9(3) ?
C5 C4A C8A N9 . . . . -176.6(2) ?
C4 C4A C8A C8 . . . . 178.9(2) ?
C5 C4A C8A C8 . . . . 1.4(3) ?
C8 C8A N9 C9A . . . . -178.0(2) ?
C4A C8A N9 C9A . . . . 0.0(3) ?
C8A N9 C9A N1 . . . . 177.3(2) ?
C8A N9 C9A C3A . . . . -1.9(3) ?
N2 N1 C9A N9 . . . . 179.3(2) ?
C11 N1 C9A N9 . . . . 2.4(4) ?
N2 N1 C9A C3A . . . . -1.3(2) ?
C11 N1 C9A C3A . . . . -178.3(2) ?
C4 C3A C9A N9 . . . . 2.9(3) ?
C3 C3A C9A N9 . . . . -179.4(2) ?
C4 C3A C9A N1 . . . . -176.48(18) ?
C3 C3A C9A N1 . . . . 1.2(2) ?
C9A N1 C11 C16 . . . . 146.7(2) ?
N2 N1 C11 C16 . . . . -30.1(3) ?
C9A N1 C11 C12 . . . . -33.1(3) ?
N2 N1 C11 C12 . . . . 150.1(2) ?
C16 C11 C12 C13 . . . . -1.5(4) ?
N1 C11 C12 C13 . . . . 178.3(2) ?
C11 C12 C13 C14 . . . . 1.6(4) ?
C12 C13 C14 C15 . . . . -0.3(4) ?
C13 C14 C15 C16 . . . . -1.1(5) ?
C12 C11 C16 C15 . . . . 0.1(4) ?
N1 C11 C16 C15 . . . . -179.7(2) ?
C14 C15 C16 C11 . . . . 1.2(4) ?
N2 C3 C31 C32 . . . . -41.7(3) ?
C3A C3 C31 C32 . . . . 138.2(2) ?
N2 C3 C31 C36 . . . . 136.7(2) ?
C3A C3 C31 C36 . . . . -43.4(3) ?
C36 C31 C32 C33 . . . . -0.7(3) ?
C3 C31 C32 C33 . . . . 177.8(2) ?
C31 C32 C33 C34 . . . . 1.1(4) ?
C32 C33 C34 C35 . . . . -0.4(4) ?
C33 C34 C35 C36 . . . . -0.7(4) ?
C34 C35 C36 C31 . . . . 1.1(4) ?
C32 C31 C36 C35 . . . . -0.4(3) ?
C3 C31 C36 C35 . . . . -178.8(2) ?
C3A C4 C41 C42 . . . . -66.5(3) ?
C4A C4 C41 C42 . . . . 112.7(2) ?
C3A C4 C41 C46 . . . . 111.8(2) ?
C4A C4 C41 C46 . . . . -69.0(3) ?
C46 C41 C42 C43 . . . . -1.1(3) ?
C4 C41 C42 C43 . . . . 177.2(2) ?
C41 C42 C43 C44 . . . . -0.7(4) ?
C42 C43 C44 C45 . . . . 1.7(4) ?
C43 C44 C45 C46 . . . . -0.8(4) ?
C44 C45 C46 C41 . . . . -1.1(4) ?
C42 C41 C46 C45 . . . . 2.1(3) ?
C4 C41 C46 C45 . . . . -176.3(2) ?
C103 C101 C102 C103 3_757 . . . -1.0(8) ?
C101 C102 C103 C101 . . . 3_757 1.0(8) ?
